data_7056138
loop_
_publ_author_name
'Leblanc, Nicolas'
'Sproules, Stephen'
'Powell, Annie K.'

_publ_section_title
;
 An alternative method to access diverse
 N,N&#x2032;-diquaternised-3,3&#x2032;-biquinoxalinium
 &#x201C;biquinoxen&#x201D; dications
;
_journal_issue 8
_journal_name_full 'New J. Chem.'
_journal_page_first 2949
_journal_paper_doi 10.1039/C7NJ00531H
_journal_volume 41
_journal_year 2017
_chemical_compound_source 'synthesis as described'
_chemical_formula_moiety 'C30 H24 N4, 2(B F4), 2(C2 H3 N)'
_chemical_formula_sum 'C34 H30 B2 F8 N6'
_chemical_formula_weight 696.26
_chemical_name_common 'Benzylbiquinoxen bis (tetrafluoroborate), bis (acetonitrile)'
_chemical_name_systematic 'N,N'-dibenzyl-3,3'-biquinoxalinium bis(tetrafluoroborate), bis (acetonitrile) '
_space_group_IT_number 14
_symmetry_cell_setting monoclinic
_symmetry_Int_Tables_number 14
_symmetry_space_group_name_Hall '-P 2yn'
_symmetry_space_group_name_H-M 'P 1 21/n 1'
_atom_sites_solution_hydrogens mixed
_audit_conform_dict_location ftp://ftp.iucr.org/pub/cif_core.dic
_audit_conform_dict_name cif_core.dic
_audit_conform_dict_version 2.4.3
_audit_creation_date 2015-07-23T11:03:59-00:00
_audit_creation_method 'WinGX routine CIF_UPDATE'
_audit_update_record
;
2016-10-26 deposited with the CCDC.
2017-03-15 downloaded from the CCDC.
;
_cell_angle_alpha 90
_cell_angle_beta 95.376(6)
_cell_angle_gamma 90
_cell_formula_units_Z 2
_cell_length_a 8.6630(10)
_cell_length_b 8.7810(10)
_cell_length_c 22.282(2)
_cell_measurement_reflns_used 5074
_cell_measurement_temperature 291(2)
_cell_measurement_theta_max 27.63
_cell_measurement_theta_min 1.84
_cell_measurement_wavelength 0.71073
_cell_volume 1687.5(3)
_computing_cell_refinement 'STOE X-AREA'
_computing_data_collection 'STOE X-AREA'
_computing_molecular_graphics 'ORTEP-3 for Windows (Farrugia, 2012)'
_computing_publication_material 'WinGX publication routines (Farrugia, 2012)'
_computing_structure_refinement 'SHELXL-2013 (Sheldrick, 2013)'
_computing_structure_solution 'SHELXS-86 (Sheldrick, 2008)'
_diffrn_ambient_temperature 291
_diffrn_detector 'image plate ( 34 cm diameter )'
_diffrn_detector_area_resol_mean 6.67
_diffrn_detector_type STOE
_diffrn_measured_fraction_theta_full 0.979
_diffrn_measured_fraction_theta_max 0.975
_diffrn_measurement_details ' 130 frames, detector distance = 115 mm'
_diffrn_measurement_device '2-circle goniometer'
_diffrn_measurement_device_type 'STOE IPDS 2'
_diffrn_measurement_method 'rotation method'
_diffrn_radiation_collimation '0.5 mm, multiple pinhole'
_diffrn_radiation_monochromator 'planar graphite'
_diffrn_radiation_polarisn_norm 0
_diffrn_radiation_type 'Mo K\a'
_diffrn_radiation_wavelength 0.71073
_diffrn_reflns_Laue_measured_fraction_full 0.979
_diffrn_reflns_Laue_measured_fraction_max 0.975
_diffrn_reflns_limit_h_max 11
_diffrn_reflns_limit_h_min -11
_diffrn_reflns_limit_k_max 11
_diffrn_reflns_limit_k_min -10
_diffrn_reflns_limit_l_max 28
_diffrn_reflns_limit_l_min -24
_diffrn_reflns_number 7569
_diffrn_reflns_point_group_measured_fraction_full 0.979
_diffrn_reflns_point_group_measured_fraction_max 0.975
_diffrn_reflns_theta_full 25.242
_diffrn_reflns_theta_max 27.389
_diffrn_reflns_theta_min 2.452
_diffrn_source 'sealed X-ray tube, 12 x 0.4 mm fine focus'
_diffrn_source_current 40
_diffrn_source_power 2.000
_diffrn_source_voltage 50
_exptl_absorpt_coefficient_mu 0.113
_exptl_absorpt_correction_type none
_exptl_crystal_colour yellow
_exptl_crystal_density_diffrn 1.37
_exptl_crystal_density_method 'not measured'
_exptl_crystal_description prism
_exptl_crystal_F_000 716
_exptl_crystal_size_max 0.341
_exptl_crystal_size_mid 0.316
_exptl_crystal_size_min 0.309
_refine_diff_density_max 0.411
_refine_diff_density_min -0.379
_refine_diff_density_rms 0.035
_refine_ls_extinction_method none
_refine_ls_goodness_of_fit_ref 1.071
_refine_ls_hydrogen_treatment mixed
_refine_ls_matrix_type full
_refine_ls_number_constraints 0
_refine_ls_number_parameters 275
_refine_ls_number_reflns 3732
_refine_ls_number_restraints 0
_refine_ls_restrained_S_all 1.071
_refine_ls_R_factor_all 0.0874
_refine_ls_R_factor_gt 0.0595
_refine_ls_shift/su_max 0
_refine_ls_shift/su_mean 0
_refine_ls_structure_factor_coef Fsqd
_refine_ls_weighting_details 'w=1/[\s^2^(Fo^2^)+(0.1239P)^2^] where P=(Fo^2^+2Fc^2^)/3'
_refine_ls_weighting_scheme calc
_refine_ls_wR_factor_gt 0.1801
_refine_ls_wR_factor_ref 0.1985
_reflns_number_gt 2296
_reflns_number_total 3732
_reflns_threshold_expression 'I > 2\s(I)'
_cod_data_source_file c7nj00531h2.cif
_cod_data_source_block shelx
_cod_original_sg_symbol_H-M 'P 21/n'
_cod_database_code 7056138

loop_
_symmetry_equiv_pos_as_xyz
'x, y, z'
'-x+1/2, y+1/2, -z+1/2'
'-x, -y, -z'
'x-1/2, -y-1/2, z-1/2'

loop_
_atom_site_label
_atom_site_type_symbol
_atom_site_fract_x
_atom_site_fract_y
_atom_site_fract_z
_atom_site_U_iso_or_equiv
_atom_site_adp_type
_atom_site_occupancy
_atom_site_calc_flag
C1 C 0.1904(3) 0.0956(2) 0.42629(9) 0.0624(5) Uani 1 d
C2 C 0.0701(2) 0.3153(2) 0.46873(9) 0.0596(5) Uani 1 d
C3 C 0.0665(2) 0.4710(2) 0.48484(8) 0.0580(5) Uani 1 d
C4 C 0.2984(2) 0.5112(2) 0.44704(9) 0.0573(5) Uani 1 d
C5 C 0.4197(2) 0.6116(3) 0.43573(10) 0.0642(5) Uani 1 d
C6 C 0.5487(3) 0.5564(3) 0.41276(10) 0.0677(5) Uani 1 d
C7 C 0.5635(3) 0.4016(3) 0.40113(10) 0.0692(5) Uani 1 d
C8 C 0.4481(2) 0.3005(3) 0.41093(9) 0.0636(5) Uani 1 d
C9 C 0.3132(2) 0.3546(2) 0.43300(8) 0.0558(4) Uani 1 d
C10 C 0.1804(2) 0.0742(2) 0.35921(9) 0.0590(5) Uani 1 d
C11 C 0.0587(3) 0.1328(3) 0.32226(11) 0.0743(6) Uani 1 d
C12 C 0.0545(4) 0.1098(4) 0.26039(13) 0.0956(9) Uani 1 d
C13 C 0.1682(5) 0.0302(4) 0.23625(14) 0.0977(9) Uani 1 d
C14 C 0.2869(4) -0.0298(4) 0.27247(14) 0.0922(8) Uani 1 d
C15 C 0.2942(3) -0.0094(3) 0.33389(12) 0.0730(6) Uani 1 d
C16 C -0.0929(6) 0.7197(5) 0.2745(2) 0.1324(13) Uani 1 d
H16A H 0.0106 0.7443 0.2657 0.199 Uiso 1 calc
H16B H -0.1386 0.8067 0.292 0.199 Uiso 1 calc
H16C H -0.1538 0.6919 0.2379 0.199 Uiso 1 calc
C17 C -0.0882(4) 0.5933(4) 0.31648(16) 0.0990(9) Uani 1 d
B1 B 0.2678(3) 0.0351(3) 0.58750(13) 0.0706(6) Uani 1 d
N1 N 0.18934(18) 0.26080(17) 0.44359(7) 0.0558(4) Uani 1 d
N2 N 0.17509(19) 0.56668(18) 0.47335(7) 0.0593(4) Uani 1 d
N3 N -0.0844(4) 0.4945(4) 0.34867(18) 0.1267(10) Uani 1 d
F1 F 0.3129(3) 0.0245(5) 0.64574(10) 0.1815(14) Uani 1 d
F2 F 0.1542(3) 0.1412(3) 0.57736(11) 0.1334(8) Uani 1 d
F3 F 0.2062(3) -0.0968(2) 0.56658(18) 0.1703(12) Uani 1 d
F4 F 0.39185(19) 0.0683(2) 0.55640(8) 0.1006(5) Uani 1 d
H1A H 0.285(3) 0.056(3) 0.4459(11) 0.069(6) Uiso 1 d
H1B H 0.099(3) 0.059(3) 0.4406(12) 0.075(7) Uiso 1 d
H2 H -0.009(3) 0.249(3) 0.4755(12) 0.075(7) Uiso 1 d
H5 H 0.406(3) 0.711(3) 0.4459(10) 0.065(6) Uiso 1 d
H6 H 0.634(3) 0.626(3) 0.4064(12) 0.085(7) Uiso 1 d
H7 H 0.663(4) 0.365(3) 0.3857(13) 0.094(8) Uiso 1 d
H8 H 0.461(3) 0.198(3) 0.4052(11) 0.073(6) Uiso 1 d
H11 H -0.017(3) 0.195(3) 0.3414(12) 0.087(8) Uiso 1 d
H12 H -0.025(4) 0.161(4) 0.2377(15) 0.106(9) Uiso 1 d
H13 H 0.178(4) 0.026(4) 0.1963(17) 0.105(10) Uiso 1 d
H14 H 0.371(4) -0.101(4) 0.2545(16) 0.120(11) Uiso 1 d
H15 H 0.385(3) -0.048(3) 0.3598(13) 0.080(7) Uiso 1 d

loop_
_atom_site_aniso_label
_atom_site_aniso_U_11
_atom_site_aniso_U_22
_atom_site_aniso_U_33
_atom_site_aniso_U_23
_atom_site_aniso_U_13
_atom_site_aniso_U_12
C1 0.0747(13) 0.0519(10) 0.0618(11) -0.0021(8) 0.0132(10) -0.0033(9)
C2 0.0648(11) 0.0586(10) 0.0567(10) -0.0033(8) 0.0121(8) -0.0058(9)
C3 0.0629(11) 0.0592(10) 0.0525(9) -0.0036(8) 0.0090(8) -0.0031(8)
C4 0.0617(11) 0.0580(10) 0.0526(9) -0.0012(7) 0.0072(8) -0.0046(8)
C5 0.0694(12) 0.0594(11) 0.0642(11) -0.0023(9) 0.0087(9) -0.0076(9)
C6 0.0625(12) 0.0736(13) 0.0671(12) 0.0018(10) 0.0064(9) -0.0122(10)
C7 0.0590(12) 0.0823(14) 0.0670(12) -0.0055(10) 0.0094(9) -0.0029(10)
C8 0.0618(11) 0.0658(12) 0.0634(11) -0.0066(9) 0.0069(9) -0.0006(9)
C9 0.0606(10) 0.0579(10) 0.0488(9) -0.0014(7) 0.0045(7) -0.0033(8)
C10 0.0628(11) 0.0511(9) 0.0640(11) -0.0063(8) 0.0099(9) -0.0056(8)
C11 0.0707(13) 0.0752(13) 0.0759(14) -0.0040(11) 0.0019(11) -0.0013(11)
C12 0.101(2) 0.104(2) 0.0770(16) 0.0028(15) -0.0176(16) -0.0109(17)
C13 0.120(2) 0.108(2) 0.0660(15) -0.0166(15) 0.0130(16) -0.0196(18)
C14 0.103(2) 0.0936(18) 0.0843(17) -0.0277(14) 0.0297(16) -0.0097(15)
C15 0.0731(13) 0.0710(13) 0.0758(14) -0.0115(10) 0.0121(11) 0.0023(10)
C16 0.154(3) 0.105(2) 0.145(3) 0.024(2) 0.051(3) 0.008(2)
C17 0.102(2) 0.089(2) 0.112(2) -0.0028(17) 0.0367(17) -0.0004(16)
B1 0.0654(14) 0.0716(15) 0.0746(15) 0.0064(12) 0.0052(12) -0.0071(11)
N1 0.0625(9) 0.0534(8) 0.0523(8) -0.0022(6) 0.0094(7) -0.0036(7)
N2 0.0639(9) 0.0569(9) 0.0576(8) -0.0031(7) 0.0089(7) -0.0040(7)
N3 0.144(3) 0.111(2) 0.131(2) 0.0176(19) 0.043(2) 0.011(2)
F1 0.1062(15) 0.351(4) 0.0871(13) 0.0533(18) 0.0078(11) 0.032(2)
F2 0.1236(15) 0.1317(16) 0.1468(18) 0.0340(13) 0.0222(13) 0.0489(12)
F3 0.1269(16) 0.0987(14) 0.294(3) -0.0491(17) 0.0669(19) -0.0480(12)
F4 0.0847(10) 0.1243(13) 0.0950(10) 0.0014(9) 0.0196(8) -0.0265(9)

loop_
_atom_type_symbol
_atom_type_description
_atom_type_scat_dispersion_real
_atom_type_scat_dispersion_imag
_atom_type_scat_source
C C 0.0033 0.0016 'International Tables Vol C Tables 4.2.6.8 and 6.1.1.4'
H H 0 0 'International Tables Vol C Tables 4.2.6.8 and 6.1.1.4'
B B 0.0013 0.0007 'International Tables Vol C Tables 4.2.6.8 and 6.1.1.4'
N N 0.0061 0.0033 'International Tables Vol C Tables 4.2.6.8 and 6.1.1.4'
F F 0.0171 0.0103 'International Tables Vol C Tables 4.2.6.8 and 6.1.1.4'

loop_
_geom_angle_atom_site_label_1
_geom_angle_atom_site_label_2
_geom_angle_atom_site_label_3
_geom_angle
_geom_angle_site_symmetry_3
C10 C1 N1 112.06(16) .
N1 C2 C3 119.91(19) .
N2 C3 C2 122.61(19) .
N2 C3 C3 118.3(2) 3_566
C2 C3 C3 119.0(2) 3_566
N2 C4 C5 118.82(18) .
N2 C4 C9 122.32(17) .
C5 C4 C9 118.80(19) .
C6 C5 C4 119.7(2) .
C5 C6 C7 120.8(2) .
C8 C7 C6 121.4(2) .
C7 C8 C9 119.0(2) .
N1 C9 C8 122.98(18) .
N1 C9 C4 116.73(17) .
C8 C9 C4 120.28(18) .
C11 C10 C15 119.2(2) .
C11 C10 C1 121.2(2) .
C15 C10 C1 119.56(19) .
C10 C11 C12 119.1(3) .
C13 C12 C11 120.9(3) .
C14 C13 C12 120.2(3) .
C13 C14 C15 120.3(3) .
C14 C15 C10 120.3(3) .
N3 C17 C16 179.4(4) .
F1 B1 F3 110.6(3) .
F1 B1 F2 110.8(3) .
F3 B1 F2 106.1(2) .
F1 B1 F4 109.8(2) .
F3 B1 F4 108.3(3) .
F2 B1 F4 111.2(2) .
C2 N1 C9 120.51(16) .
C2 N1 C1 119.12(17) .
C9 N1 C1 120.37(17) .
C3 N2 C4 117.72(17) .

loop_
_geom_bond_atom_site_label_1
_geom_bond_atom_site_label_2
_geom_bond_distance
_geom_bond_site_symmetry_2
C1 C10 1.501(3) .
C1 N1 1.501(2) .
C2 N1 1.311(3) .
C2 C3 1.415(3) .
C3 N2 1.304(3) .
C3 C3 1.479(4) 3_566
C4 N2 1.356(3) .
C4 C5 1.413(3) .
C4 C9 1.418(3) .
C5 C6 1.361(3) .
C6 C7 1.392(3) .
C7 C8 1.370(3) .
C8 C9 1.393(3) .
C9 N1 1.390(3) .
C10 C11 1.375(3) .
C10 C15 1.390(3) .
C11 C12 1.390(4) .
C12 C13 1.360(5) .
C13 C14 1.353(5) .
C14 C15 1.376(4) .
C16 C17 1.450(5) .
C17 N3 1.124(4) .
B1 F1 1.323(3) .
B1 F3 1.341(3) .
B1 F2 1.358(3) .
B1 F4 1.364(3) .

loop_
_geom_torsion_atom_site_label_1
_geom_torsion_atom_site_label_2
_geom_torsion_atom_site_label_3
_geom_torsion_atom_site_label_4
_geom_torsion
_geom_torsion_site_symmetry_1
_geom_torsion_site_symmetry_4
N1 C2 C3 N2 3.1(3) . .
N1 C2 C3 C3 -177.8(2) . 3_566
N2 C4 C5 C6 176.01(18) . .
C9 C4 C5 C6 -1.2(3) . .
C4 C5 C6 C7 -1.0(3) . .
C5 C6 C7 C8 1.6(3) . .
C6 C7 C8 C9 0.0(3) . .
C7 C8 C9 N1 179.19(17) . .
C7 C8 C9 C4 -2.2(3) . .
N2 C4 C9 N1 4.4(3) . .
C5 C4 C9 N1 -178.52(16) . .
N2 C4 C9 C8 -174.30(17) . .
C5 C4 C9 C8 2.8(3) . .
N1 C1 C10 C11 -57.5(3) . .
N1 C1 C10 C15 124.0(2) . .
C15 C10 C11 C12 -1.4(3) . .
C1 C10 C11 C12 -179.9(2) . .
C10 C11 C12 C13 0.2(4) . .
C11 C12 C13 C14 0.8(5) . .
C12 C13 C14 C15 -0.6(5) . .
C13 C14 C15 C10 -0.6(4) . .
C11 C10 C15 C14 1.6(4) . .
C1 C10 C15 C14 -179.8(2) . .
C3 C2 N1 C9 0.5(3) . .
C3 C2 N1 C1 -179.43(17) . .
C8 C9 N1 C2 174.70(18) . .
C4 C9 N1 C2 -4.0(2) . .
C8 C9 N1 C1 -5.3(3) . .
C4 C9 N1 C1 175.98(16) . .
C10 C1 N1 C2 112.9(2) . .
C10 C1 N1 C9 -67.1(2) . .
C2 C3 N2 C4 -2.6(3) . .
C3 C3 N2 C4 178.2(2) 3_566 .
C5 C4 N2 C3 -178.20(17) . .
C9 C4 N2 C3 -1.1(3) . .

_cod_duplicate_entry 7056035
